data_1519392
loop_
_publ_author_name
'Smiles, Danil E.'
'Wu, Guang'
'Kaltsoyannis, Nikolas'
'Hayton, Trevor W.'

_publ_section_title
;
 Thorium--ligand multiple bonds via reductive deprotection of a trityl
 group
;
_journal_issue 7
_journal_name_full 'Chem. Sci.'
_journal_page_first 3891
_journal_paper_doi 10.1039/C5SC01248A
_journal_volume 6
_journal_year 2015
_chemical_formula_sum 'C36 H82 Cl2 N3 Na O4.5 Si6 Th'
_chemical_formula_weight 1123.52
_chemical_name_systematic ?
_space_group_IT_number 148
_symmetry_cell_setting hexagonal
_symmetry_space_group_name_Hall '-R 3'
_symmetry_space_group_name_H-M 'R -3 :H'
_atom_sites_solution_hydrogens geom
_atom_sites_solution_primary direct
_atom_sites_solution_secondary difmap
_audit_creation_method SHELXL-97
_audit_update_record
;
2015-04-02 deposited with the CCDC.
2015-04-30 downloaded from the CCDC.
;
_cell_angle_alpha 90.00
_cell_angle_beta 90.00
_cell_angle_gamma 120.00
_cell_formula_units_Z 6
_cell_length_a 18.404(4)
_cell_length_b 18.404(4)
_cell_length_c 29.626(7)
_cell_measurement_temperature 100(2)
_cell_volume 8690(3)
_computing_structure_refinement 'SHELXL-97 (Sheldrick, 2008)'
_computing_structure_solution 'SHELXS-97 (Sheldrick, 2008)'
_diffrn_ambient_temperature 100(2)
_diffrn_measured_fraction_theta_full 0.990
_diffrn_measured_fraction_theta_max 0.990
_diffrn_radiation_monochromator graphite
_diffrn_radiation_source 'fine-focus sealed tube'
_diffrn_radiation_type MoK\a
_diffrn_radiation_wavelength 0.71073
_diffrn_reflns_av_R_equivalents 0.0316
_diffrn_reflns_av_sigmaI/netI 0.0775
_diffrn_reflns_limit_h_max 16
_diffrn_reflns_limit_h_min -24
_diffrn_reflns_limit_k_max 26
_diffrn_reflns_limit_k_min -3
_diffrn_reflns_limit_l_max 42
_diffrn_reflns_limit_l_min -24
_diffrn_reflns_number 8328
_diffrn_reflns_theta_full 30.64
_diffrn_reflns_theta_max 30.64
_diffrn_reflns_theta_min 2.06
_exptl_absorpt_coefficient_mu 2.831
_exptl_absorpt_correction_T_max 0.7455
_exptl_absorpt_correction_T_min 0.5782
_exptl_absorpt_correction_type multi-scan
_exptl_absorpt_process_details SADABS
_exptl_crystal_colour colorless
_exptl_crystal_density_diffrn 1.288
_exptl_crystal_density_method 'not measured'
_exptl_crystal_description needle
_exptl_crystal_F_000 3444
_exptl_crystal_size_max 0.2
_exptl_crystal_size_mid 0.05
_exptl_crystal_size_min 0.02
_refine_diff_density_max 1.321
_refine_diff_density_min -1.575
_refine_diff_density_rms 0.153
_refine_ls_extinction_method none
_refine_ls_goodness_of_fit_ref 1.000
_refine_ls_hydrogen_treatment mixed
_refine_ls_matrix_type full
_refine_ls_number_parameters 167
_refine_ls_number_reflns 5914
_refine_ls_number_restraints 8
_refine_ls_restrained_S_all 1.002
_refine_ls_R_factor_all 0.0745
_refine_ls_R_factor_gt 0.0503
_refine_ls_shift/su_max 0.036
_refine_ls_shift/su_mean 0.004
_refine_ls_structure_factor_coef Fsqd
_refine_ls_weighting_details 'calc w=1/[\s^2^(Fo^2^)+(0.0683P)^2^+0.0000P] where P=(Fo^2^+2Fc^2^)/3'
_refine_ls_weighting_scheme calc
_refine_ls_wR_factor_gt 0.1166
_refine_ls_wR_factor_ref 0.1272
_reflns_number_gt 4570
_reflns_number_total 5914
_reflns_threshold_expression >2sigma(I)
_cod_data_source_file c5sc01248a2.cif
_cod_data_source_block Th-Cl2-'ate'
_cod_depositor_comments
;
 Marking attached hydrogen atoms.

 Antanas Vaitkus,
 2016-12-23

 Adding full bibliography for 1519391--1519397.cif.
;
_cod_original_sg_symbol_H-M R-3
_cod_original_formula_sum 'C36 H82 Cl2 N3 Na O4.50 Si6 Th'
_cod_database_code 1519392

loop_
_symmetry_equiv_pos_as_xyz
'x, y, z'
'-y, x-y, z'
'-x+y, -x, z'
'x+2/3, y+1/3, z+1/3'
'-y+2/3, x-y+1/3, z+1/3'
'-x+y+2/3, -x+1/3, z+1/3'
'x+1/3, y+2/3, z+2/3'
'-y+1/3, x-y+2/3, z+2/3'
'-x+y+1/3, -x+2/3, z+2/3'
'-x, -y, -z'
'y, -x+y, -z'
'x-y, x, -z'
'-x+2/3, -y+1/3, -z+1/3'
'y+2/3, -x+y+1/3, -z+1/3'
'x-y+2/3, x+1/3, -z+1/3'
'-x+1/3, -y+2/3, -z+2/3'
'y+1/3, -x+y+2/3, -z+2/3'
'x-y+1/3, x+2/3, -z+2/3'

loop_
_atom_site_label
_atom_site_type_symbol
_atom_site_fract_x
_atom_site_fract_y
_atom_site_fract_z
_atom_site_U_iso_or_equiv
_atom_site_adp_type
_atom_site_occupancy
_atom_site_symmetry_multiplicity
_atom_site_calc_flag
_atom_site_refinement_flags
_atom_site_attached_hydrogens
Th1 Th 0.3333 0.6667 0.381498(10) 0.02280(9) Uani 1 3 d S 0
Cl1 Cl 0.3333 0.6667 0.47348(9) 0.0587(7) Uani 1 3 d S 0
Cl2 Cl 0.3333 0.6667 0.28893(9) 0.0663(8) Uani 1 3 d S 0
Si1 Si 0.41163(11) 0.53797(11) 0.42223(6) 0.0454(4) Uani 1 1 d . 0
Si2 Si 0.51242(14) 0.65715(14) 0.34891(9) 0.0731(7) Uani 1 1 d . 0
N1 N 0.4265(3) 0.6157(3) 0.38364(15) 0.0338(9) Uani 1 1 d . 0
C1 C 0.3003(5) 0.4721(5) 0.4394(3) 0.082(3) Uani 1 1 d . 0
H1A H 0.2974 0.4448 0.4682 0.123 Uiso 1 1 calc R 0
H1B H 0.2700 0.4293 0.4163 0.123 Uiso 1 1 calc R 0
H1C H 0.2747 0.5074 0.4426 0.123 Uiso 1 1 calc R 0
C2 C 0.4369(5) 0.4587(4) 0.3989(3) 0.072(2) Uani 1 1 d . 0
H2A H 0.4213 0.4135 0.4210 0.107 Uiso 1 1 calc R 0
H2B H 0.4972 0.4857 0.3927 0.107 Uiso 1 1 calc R 0
H2C H 0.4055 0.4353 0.3709 0.107 Uiso 1 1 calc R 0
C3 C 0.4784(6) 0.5831(5) 0.4729(3) 0.088(3) Uani 1 1 d . 0
H3A H 0.5376 0.6097 0.4642 0.132 Uiso 1 1 calc R 0
H3B H 0.4656 0.5384 0.4948 0.132 Uiso 1 1 calc R 0
H3C H 0.4673 0.6251 0.4865 0.132 Uiso 1 1 calc R 0
Na1 Na 0.3333 0.6667 0.6667 0.0293(10) Uani 1 6 d S 0
O1 O 0.4535(2) 0.7323(2) 0.62127(12) 0.0390(8) Uani 1 1 d . 0
C10 C 0.4679(4) 0.6949(4) 0.58176(19) 0.0439(13) Uani 1 1 d . 0
H10A H 0.4243 0.6825 0.5587 0.053 Uiso 1 1 calc R 0
H10B H 0.4661 0.6419 0.5899 0.053 Uiso 1 1 calc R 0
C7 C 0.5179(4) 0.8179(4) 0.6245(2) 0.0446(13) Uani 1 1 d . 0
H7A H 0.5579 0.8254 0.6489 0.053 Uiso 1 1 calc R 0
H7B H 0.4936 0.8542 0.6309 0.053 Uiso 1 1 calc R 0
C9 C 0.5520(4) 0.7567(4) 0.5641(2) 0.0507(15) Uani 1 1 d . 0
H9A H 0.5541 0.7537 0.5308 0.061 Uiso 1 1 calc R 0
H9B H 0.5963 0.7477 0.5774 0.061 Uiso 1 1 calc R 0
C8 C 0.5615(4) 0.8395(4) 0.5791(2) 0.0529(16) Uani 1 1 d . 0
H8A H 0.5339 0.8594 0.5577 0.063 Uiso 1 1 calc R 0
H8B H 0.6214 0.8829 0.5821 0.063 Uiso 1 1 calc R 0
C4 C 0.5392(5) 0.7636(5) 0.3281(3) 0.075(2) Uani 1 1 d . 0
H4A H 0.4923 0.7594 0.3104 0.112 Uiso 1 1 calc R 0
H4B H 0.5895 0.7863 0.3092 0.112 Uiso 1 1 calc R 0
H4C H 0.5499 0.8010 0.3540 0.112 Uiso 1 1 calc R 0
C5 C 0.4941(8) 0.5875(7) 0.2994(4) 0.134(5) Uani 1 1 d . 0
H5A H 0.4375 0.5674 0.2876 0.202 Uiso 1 1 calc R 0
H5B H 0.4997 0.5395 0.3088 0.202 Uiso 1 1 calc R 0
H5C H 0.5354 0.6190 0.2759 0.202 Uiso 1 1 calc R 0
C6 C 0.6112(5) 0.6768(6) 0.3784(5) 0.145(6) Uani 1 1 d . 0
H6A H 0.6018 0.6250 0.3929 0.217 Uiso 1 1 calc R 0
H6B H 0.6266 0.7205 0.4013 0.217 Uiso 1 1 calc R 0
H6C H 0.6568 0.6952 0.3563 0.217 Uiso 1 1 calc R 0
Na2 Na 0.3333 0.6667 0.1981(4) 0.083(3) Uani 0.50 3 d SP 0
O2 O 0.3377(18) 0.5384(18) 0.1760(10) 0.228(11) Uiso 0.50 1 d PD 0
C11 C 0.4061(19) 0.5577(15) 0.1462(9) 0.178(13) Uiso 0.50 1 d PD 2
C13 C 0.3310(16) 0.4206(13) 0.1671(8) 0.121(8) Uiso 0.50 1 d PD 2
C14 C 0.3328(19) 0.4756(19) 0.2030(8) 0.189(14) Uiso 0.50 1 d PD 2
C12 C 0.412(2) 0.483(2) 0.1464(12) 0.25(2) Uiso 0.50 1 d PD 2

loop_
_atom_site_aniso_label
_atom_site_aniso_U_11
_atom_site_aniso_U_22
_atom_site_aniso_U_33
_atom_site_aniso_U_23
_atom_site_aniso_U_13
_atom_site_aniso_U_12
Th1 0.02051(10) 0.02051(10) 0.02738(15) 0.000 0.000 0.01026(5)
Cl1 0.0674(11) 0.0674(11) 0.0411(14) 0.000 0.000 0.0337(6)
Cl2 0.0838(13) 0.0838(13) 0.0313(12) 0.000 0.000 0.0419(7)
Si1 0.0432(9) 0.0443(9) 0.0580(10) 0.0014(8) -0.0043(8) 0.0289(8)
Si2 0.0570(12) 0.0696(14) 0.1122(18) 0.0313(13) 0.0440(13) 0.0461(11)
N1 0.028(2) 0.032(2) 0.048(2) -0.0012(19) 0.0015(18) 0.0197(18)
C1 0.067(5) 0.084(6) 0.104(6) 0.054(5) 0.029(5) 0.045(5)
C2 0.073(5) 0.047(4) 0.110(6) -0.002(4) 0.000(5) 0.042(4)
C3 0.123(7) 0.079(6) 0.097(6) -0.030(5) -0.061(6) 0.076(6)
Na1 0.0306(14) 0.0306(14) 0.027(2) 0.000 0.000 0.0153(7)
O1 0.039(2) 0.037(2) 0.0355(19) -0.0029(16) 0.0055(16) 0.0146(17)
C10 0.043(3) 0.039(3) 0.045(3) -0.006(2) 0.011(3) 0.016(3)
C7 0.036(3) 0.036(3) 0.050(3) -0.006(3) 0.005(3) 0.009(2)
C9 0.043(3) 0.050(4) 0.045(3) -0.008(3) 0.011(3) 0.012(3)
C8 0.046(3) 0.043(3) 0.054(4) 0.003(3) 0.010(3) 0.011(3)
C4 0.053(4) 0.074(5) 0.103(6) 0.038(5) 0.037(4) 0.036(4)
C5 0.204(13) 0.113(8) 0.127(9) 0.030(7) 0.112(9) 0.109(9)
C6 0.046(5) 0.116(8) 0.295(17) 0.096(10) 0.048(7) 0.058(5)
Na2 0.096(5) 0.096(5) 0.058(6) 0.000 0.000 0.048(3)

loop_
_atom_type_symbol
_atom_type_description
_atom_type_scat_dispersion_real
_atom_type_scat_dispersion_imag
_atom_type_scat_source
C C 0.0033 0.0016 'International Tables Vol C Tables 4.2.6.8 and 6.1.1.4'
H H 0.0000 0.0000 'International Tables Vol C Tables 4.2.6.8 and 6.1.1.4'
N N 0.0061 0.0033 'International Tables Vol C Tables 4.2.6.8 and 6.1.1.4'
O O 0.0106 0.0060 'International Tables Vol C Tables 4.2.6.8 and 6.1.1.4'
Na Na 0.0362 0.0249 'International Tables Vol C Tables 4.2.6.8 and 6.1.1.4'
Si Si 0.0817 0.0704 'International Tables Vol C Tables 4.2.6.8 and 6.1.1.4'
Cl Cl 0.1484 0.1585 'International Tables Vol C Tables 4.2.6.8 and 6.1.1.4'
Th Th -7.2400 8.8979 'International Tables Vol C Tables 4.2.6.8 and 6.1.1.4'

loop_
_geom_angle_atom_site_label_1
_geom_angle_atom_site_label_2
_geom_angle_atom_site_label_3
_geom_angle
_geom_angle_site_symmetry_1
_geom_angle_site_symmetry_3
N1 Th1 N1 119.927(11) 2_665 3_565
N1 Th1 N1 119.928(12) 2_665 .
N1 Th1 N1 119.926(11) 3_565 .
N1 Th1 Cl1 88.44(11) 2_665 .
N1 Th1 Cl1 88.44(11) 3_565 .
N1 Th1 Cl1 88.44(11) . .
N1 Th1 Cl2 91.56(11) 2_665 .
N1 Th1 Cl2 91.56(11) 3_565 .
N1 Th1 Cl2 91.56(11) . .
Cl1 Th1 Cl2 180.000(1) . .
Na2 Cl2 Th1 180.000(1) . .
N1 Si1 C3 111.5(3) . .
N1 Si1 C1 112.6(3) . .
C3 Si1 C1 109.8(5) . .
N1 Si1 C2 113.5(3) . .
C3 Si1 C2 106.3(4) . .
C1 Si1 C2 102.4(4) . .
N1 Si2 C5 110.9(4) . .
N1 Si2 C4 111.4(3) . .
C5 Si2 C4 108.9(5) . .
N1 Si2 C6 113.2(4) . .
C5 Si2 C6 108.8(6) . .
C4 Si2 C6 103.2(4) . .
Si2 N1 Si1 119.4(2) . .
Si2 N1 Th1 120.3(2) . .
Si1 N1 Th1 120.2(2) . .
O1 Na1 O1 90.32(13) 2_665 3_565
O1 Na1 O1 90.32(13) 2_665 .
O1 Na1 O1 90.32(13) 3_565 .
O1 Na1 O1 179.993(1) 2_665 14_456
O1 Na1 O1 89.68(13) 3_565 14_456
O1 Na1 O1 89.69(13) . 14_456
O1 Na1 O1 89.68(13) 2_665 13_566
O1 Na1 O1 89.68(13) 3_565 13_566
O1 Na1 O1 179.996(1) . 13_566
O1 Na1 O1 90.31(13) 14_456 13_566
O1 Na1 O1 89.68(13) 2_665 15_556
O1 Na1 O1 179.994(1) 3_565 15_556
O1 Na1 O1 89.69(13) . 15_556
O1 Na1 O1 90.31(13) 14_456 15_556
O1 Na1 O1 90.31(13) 13_566 15_556
C7 O1 C10 109.3(4) . .
C7 O1 Na1 125.5(3) . .
C10 O1 Na1 124.7(3) . .
O1 C10 C9 106.8(5) . .
O1 C7 C8 105.6(5) . .
C10 C9 C8 102.7(5) . .
C9 C8 C7 102.6(5) . .
Na2 Na2 O2 74.7(7) 13_565 3_565
Na2 Na2 O2 74.7(7) 13_565 2_665
O2 Na2 O2 113.3(6) 3_565 2_665
Na2 Na2 O2 74.7(7) 13_565 .
O2 Na2 O2 113.3(6) 3_565 .
O2 Na2 O2 113.3(6) 2_665 .
Na2 Na2 O2 63.3(6) 13_565 15
O2 Na2 O2 138.0(6) 3_565 15
O2 Na2 O2 56.7(3) 2_665 15
O2 Na2 O2 56.7(3) . 15
Na2 Na2 O2 63.3(6) 13_565 14_455
O2 Na2 O2 56.7(3) 3_565 14_455
O2 Na2 O2 138.0(6) 2_665 14_455
O2 Na2 O2 56.7(3) . 14_455
O2 Na2 O2 101.4(8) 15 14_455
Na2 Na2 O2 63.3(6) 13_565 13_565
O2 Na2 O2 56.7(3) 3_565 13_565
O2 Na2 O2 56.7(3) 2_665 13_565
O2 Na2 O2 138.0(6) . 13_565
O2 Na2 O2 101.4(8) 15 13_565
O2 Na2 O2 101.4(8) 14_455 13_565
Na2 Na2 Cl2 180.0 13_565 .
O2 Na2 Cl2 105.3(7) 3_565 .
O2 Na2 Cl2 105.3(7) 2_665 .
O2 Na2 Cl2 105.3(7) . .
O2 Na2 Cl2 116.7(6) 15 .
O2 Na2 Cl2 116.7(6) 14_455 .
O2 Na2 Cl2 116.7(6) 13_565 .
Na2 Na2 C11 83.6(6) 13_565 15
O2 Na2 C11 149.4(9) 3_565 15
O2 Na2 C11 38.5(8) 2_665 15
O2 Na2 C11 80.4(6) . 15
O2 Na2 C11 29.0(4) 15 15
O2 Na2 C11 130.4(8) 14_455 15
O2 Na2 C11 94.4(8) 13_565 15
Cl2 Na2 C11 96.4(6) . 15
Na2 Na2 C11 83.6(6) 13_565 14_455
O2 Na2 C11 80.4(6) 3_565 14_455
O2 Na2 C11 149.4(9) 2_665 14_455
O2 Na2 C11 38.5(8) . 14_455
O2 Na2 C11 94.4(8) 15 14_455
O2 Na2 C11 29.0(4) 14_455 14_455
O2 Na2 C11 130.4(8) 13_565 14_455
Cl2 Na2 C11 96.4(6) . 14_455
C11 Na2 C11 118.8(2) 15 14_455
Na2 Na2 C11 83.6(6) 13_565 13_565
O2 Na2 C11 38.5(8) 3_565 13_565
O2 Na2 C11 80.4(6) 2_665 13_565
O2 Na2 C11 149.4(9) . 13_565
O2 Na2 C11 130.4(8) 15 13_565
O2 Na2 C11 94.4(8) 14_455 13_565
O2 Na2 C11 29.0(4) 13_565 13_565
Cl2 Na2 C11 96.4(6) . 13_565
C11 Na2 C11 118.8(2) 15 13_565
C11 Na2 C11 118.8(2) 14_455 13_565
C14 O2 C11 104.4(16) . .
C14 O2 C11 82(3) . 14_455
C11 O2 C11 150(2) . 14_455
C14 O2 Na2 129(2) . .
C11 O2 Na2 112(2) . .
C11 O2 Na2 83.9(10) 14_455 .
C14 O2 Na2 169.8(19) . 13_565
C11 O2 Na2 85.0(18) . 13_565
C11 O2 Na2 91.5(12) 14_455 13_565
Na2 O2 Na2 41.9(6) . 13_565
O2 C11 C12 104.0(14) . .
O2 C11 O2 97(3) . 15
C12 C11 O2 143(3) . 15
O2 C11 Na2 65.9(16) . 13_565
C12 C11 Na2 160(2) . 13_565
O2 C11 Na2 57.6(11) 15 13_565
C14 C13 C12 95.8(13) . .
O2 C14 C13 97.4(19) . .
C11 C12 C13 101.8(15) . .

loop_
_geom_bond_atom_site_label_1
_geom_bond_atom_site_label_2
_geom_bond_distance
_geom_bond_site_symmetry_2
Th1 N1 2.332(4) 2_665
Th1 N1 2.332(4) 3_565
Th1 N1 2.332(4) .
Th1 Cl1 2.725(3) .
Th1 Cl2 2.743(3) .
Cl2 Na2 2.691(11) .
Si1 N1 1.742(5) .
Si1 C3 1.854(7) .
Si1 C1 1.855(8) .
Si1 C2 1.871(7) .
Si2 N1 1.712(5) .
Si2 C5 1.864(10) .
Si2 C4 1.870(7) .
Si2 C6 1.883(10) .
Na1 O1 2.343(4) 2_665
Na1 O1 2.343(4) 3_565
Na1 O1 2.343(4) .
Na1 O1 2.343(4) 14_456
Na1 O1 2.343(4) 13_566
Na1 O1 2.343(4) 15_556
O1 C7 1.425(6) .
O1 C10 1.448(6) .
C10 C9 1.485(8) .
C7 C8 1.513(8) .
C9 C8 1.510(9) .
Na2 Na2 1.86(2) 13_565
Na2 O2 2.49(3) 3_565
Na2 O2 2.49(3) 2_665
Na2 O2 2.49(3) .
Na2 O2 2.69(3) 15
Na2 O2 2.69(3) 14_455
Na2 O2 2.69(3) 13_565
Na2 C11 2.93(3) 15
Na2 C11 2.93(3) 14_455
Na2 C11 2.93(3) 13_565
O2 C14 1.370(18) .
O2 C11 1.429(18) .
O2 C11 1.84(4) 14_455
O2 Na2 2.69(3) 13_565
C11 C12 1.440(19) .
C11 O2 1.84(4) 15
C11 Na2 2.93(3) 13_565
C13 C14 1.457(18) .
C13 C12 1.489(18) .
